data_7219151
loop_
_publ_author_name
'Liu, Qing-Xiang'
'Zhao, Zhi-Xiang'
'Zhao, Xiao-Jun'
'Wei, Qing'
'Chen, Ai-Hui'
'Li, Hui-Long'
'Wang, Xiu-Guang'

_publ_section_title
;
 Structures of NHC Hg(ii) and Ag(i) complexes and selective recognition of
 nitrate anion
;
_journal_issue 6
_journal_name_full CrystEngComm
_journal_page_first 1358
_journal_paper_doi 10.1039/C4CE01519C
_journal_volume 17
_journal_year 2015
_chemical_formula_sum 'C38 H42 Cl4 Hg2 N4 O2'
_chemical_formula_weight 1129.74
_chemical_name_systematic ?
_space_group_IT_number 14
_symmetry_cell_setting monoclinic
_symmetry_space_group_name_Hall '-P 2yn'
_symmetry_space_group_name_H-M 'P 1 21/n 1'
_atom_sites_solution_hydrogens geom
_atom_sites_solution_primary direct
_atom_sites_solution_secondary difmap
_audit_creation_method SHELXL-97
_audit_update_record
;
2014-07-04 deposited with the CCDC.
2014-12-22 downloaded from the CCDC.
;
_cell_angle_alpha 90.00
_cell_angle_beta 99.6210(10)
_cell_angle_gamma 90.00
_cell_formula_units_Z 4
_cell_length_a 11.4527(6)
_cell_length_b 20.9738(11)
_cell_length_c 15.9974(8)
_cell_measurement_reflns_used 9916
_cell_measurement_temperature 296(2)
_cell_measurement_theta_max 28.33
_cell_measurement_theta_min 2.39
_cell_volume 3788.6(3)
_computing_cell_refinement 'Bruker SAINT'
_computing_data_collection 'Bruker APEX2'
_computing_data_reduction 'Bruker SAINT'
_computing_molecular_graphics 'Bruker SHELXTL'
_computing_publication_material 'Bruker SHELXTL'
_computing_structure_refinement 'SHELXL-97 (Sheldrick, 1997)'
_computing_structure_solution 'SHELXS-97 (Sheldrick, 1990)'
_diffrn_ambient_temperature 296(2)
_diffrn_measured_fraction_theta_full 1.000
_diffrn_measured_fraction_theta_max 1.000
_diffrn_measurement_device_type 'Bruker APEX-II CCD'
_diffrn_measurement_method '\f and \w scans'
_diffrn_radiation_monochromator graphite
_diffrn_radiation_source 'fine-focus sealed tube'
_diffrn_radiation_type MoK\a
_diffrn_radiation_wavelength 0.71073
_diffrn_reflns_av_R_equivalents 0.0318
_diffrn_reflns_av_sigmaI/netI 0.0363
_diffrn_reflns_limit_h_max 13
_diffrn_reflns_limit_h_min -6
_diffrn_reflns_limit_k_max 24
_diffrn_reflns_limit_k_min -24
_diffrn_reflns_limit_l_max 19
_diffrn_reflns_limit_l_min -19
_diffrn_reflns_number 19043
_diffrn_reflns_theta_full 25.01
_diffrn_reflns_theta_max 25.01
_diffrn_reflns_theta_min 1.62
_diffrn_standards_number 0
_exptl_absorpt_coefficient_mu 8.417
_exptl_absorpt_correction_T_max 0.4316
_exptl_absorpt_correction_T_min 0.3650
_exptl_absorpt_correction_type multi-scan
_exptl_absorpt_process_details SADABS
_exptl_crystal_colour YELLOW
_exptl_crystal_density_diffrn 1.981
_exptl_crystal_density_meas ?
_exptl_crystal_density_method 'not measured'
_exptl_crystal_description BLOCK
_exptl_crystal_F_000 2168
_exptl_crystal_size_max 0.15
_exptl_crystal_size_mid 0.13
_exptl_crystal_size_min 0.12
_refine_diff_density_max 2.199
_refine_diff_density_min -0.876
_refine_diff_density_rms 0.135
_refine_ls_extinction_method none
_refine_ls_goodness_of_fit_ref 1.049
_refine_ls_hydrogen_treatment constr
_refine_ls_matrix_type full
_refine_ls_number_parameters 453
_refine_ls_number_reflns 6678
_refine_ls_number_restraints 0
_refine_ls_restrained_S_all 1.049
_refine_ls_R_factor_all 0.0311
_refine_ls_R_factor_gt 0.0259
_refine_ls_shift/su_max 0.001
_refine_ls_shift/su_mean 0.000
_refine_ls_structure_factor_coef Fsqd
_refine_ls_weighting_details 'calc w=1/[\s^2^(Fo^2^)+(0.0331P)^2^+7.2588P] where P=(Fo^2^+2Fc^2^)/3'
_refine_ls_weighting_scheme calc
_refine_ls_wR_factor_gt 0.0628
_refine_ls_wR_factor_ref 0.0695
_reflns_number_gt 6012
_reflns_number_total 6678
_reflns_threshold_expression >2sigma(I)
_cod_data_source_file c4ce01519c2.cif
_cod_data_source_block n101015a
_cod_depositor_comments
;
The following automatic conversions were performed:

'_symmetry_cell_setting' value 'Monoclinic' changed to 'monoclinic'
according to
/usr/data/users/saulius/crontab/automatic-downloads/rss-feeds/RSC/lib/dictionaries/cif_core.dic
dictionary named 'cif_core.dic' version 2.4.2 from
2011-04-26.

'_exptl_absorpt_correction_type' value 'MULTI-SCAN'
changed to 'multi-scan' according to
/usr/data/users/saulius/crontab/automatic-downloads/rss-feeds/RSC/lib/dictionaries/cif_core.dic
dictionary named 'cif_core.dic' version 2.4.2 from 2011-04-26.

Automatic conversion script
Id: cif_fix_values 2935 2014-11-11 08:27:57Z andrius 

The following automatic conversions were performed:

'_exptl_crystal_density_meas' value 'NONE' was changed to '?' - the
value is perceived as not measured.

Automatic conversion script
Id: cif_fix_values 3008 2015-01-20 13:52:24Z robertas 

 Adding full bibliography for 7219144--7219151.cif.
;
_cod_original_sg_symbol_H-M P2(1)/n
_cod_database_code 7219151

loop_
_symmetry_equiv_pos_as_xyz
'x, y, z'
'-x+1/2, y+1/2, -z+1/2'
'-x, -y, -z'
'x-1/2, -y-1/2, z-1/2'

loop_
_atom_site_label
_atom_site_type_symbol
_atom_site_fract_x
_atom_site_fract_y
_atom_site_fract_z
_atom_site_U_iso_or_equiv
_atom_site_adp_type
_atom_site_occupancy
_atom_site_symmetry_multiplicity
_atom_site_calc_flag
_atom_site_refinement_flags
Hg1 Hg 0.578760(17) 0.175678(8) 0.332913(11) 0.01889(7) Uani 1 1 d .
Hg2 Hg 0.651009(19) 0.340400(9) 0.273426(12) 0.02594(7) Uani 1 1 d .
Cl1 Cl 0.62526(13) 0.30325(7) 0.12806(8) 0.0327(3) Uani 1 1 d .
Cl2 Cl 0.45993(12) 0.29635(6) 0.31855(8) 0.0267(3) Uani 1 1 d .
Cl3 Cl 0.69546(15) 0.44601(6) 0.32478(9) 0.0408(4) Uani 1 1 d .
Cl4 Cl 0.78563(11) 0.25913(5) 0.36210(8) 0.0250(3) Uani 1 1 d .
O1 O 0.3371(3) 0.07576(16) 0.2462(2) 0.0267(8) Uani 1 1 d .
O2 O 0.7058(3) 0.03492(15) 0.4211(2) 0.0234(8) Uani 1 1 d .
N1 N 0.6665(4) 0.12232(18) 0.1773(2) 0.0185(9) Uani 1 1 d .
N2 N 0.4808(4) 0.15031(18) 0.1425(2) 0.0202(9) Uani 1 1 d .
N3 N 0.6706(4) 0.15757(18) 0.5241(2) 0.0182(9) Uani 1 1 d .
N4 N 0.4812(4) 0.17662(17) 0.5008(3) 0.0195(9) Uani 1 1 d .
C1 C 0.9902(5) 0.1636(3) 0.2479(3) 0.0308(13) Uani 1 1 d .
H1A H 0.9829 0.1795 0.3031 0.046 Uiso 1 1 calc R
H1B H 1.0433 0.1904 0.2233 0.046 Uiso 1 1 calc R
H1C H 1.0206 0.1209 0.2528 0.046 Uiso 1 1 calc R
C2 C 0.8705(5) 0.1638(2) 0.1923(3) 0.0233(11) Uani 1 1 d .
H2A H 0.8794 0.1529 0.1348 0.028 Uiso 1 1 calc R
H2B H 0.8367 0.2062 0.1916 0.028 Uiso 1 1 calc R
C3 C 0.7868(5) 0.1165(2) 0.2235(3) 0.0226(11) Uani 1 1 d .
H3A H 0.8152 0.0735 0.2170 0.027 Uiso 1 1 calc R
H3B H 0.7865 0.1237 0.2834 0.027 Uiso 1 1 calc R
C4 C 0.6304(5) 0.1032(2) 0.0936(3) 0.0223(11) Uani 1 1 d .
C5 C 0.5127(5) 0.1214(2) 0.0712(3) 0.0207(11) Uani 1 1 d .
C6 C 0.4485(5) 0.1074(2) -0.0090(3) 0.0269(12) Uani 1 1 d .
H6 H 0.3696 0.1192 -0.0246 0.032 Uiso 1 1 calc R
C7 C 0.5087(5) 0.0752(3) -0.0636(3) 0.0297(12) Uani 1 1 d .
H7 H 0.4690 0.0652 -0.1175 0.036 Uiso 1 1 calc R
C8 C 0.6272(5) 0.0569(3) -0.0411(3) 0.0309(13) Uani 1 1 d .
H8 H 0.6637 0.0348 -0.0801 0.037 Uiso 1 1 calc R
C9 C 0.6907(5) 0.0709(2) 0.0374(3) 0.0257(11) Uani 1 1 d .
H9 H 0.7699 0.0595 0.0523 0.031 Uiso 1 1 calc R
C10 C 0.5741(4) 0.1507(2) 0.2056(3) 0.0189(10) Uani 1 1 d .
C11 C 0.3653(5) 0.1799(2) 0.1447(3) 0.0238(11) Uani 1 1 d .
H11A H 0.3540 0.2146 0.1040 0.029 Uiso 1 1 calc R
H11B H 0.3659 0.1981 0.2005 0.029 Uiso 1 1 calc R
C12 C 0.2623(4) 0.1348(2) 0.1253(3) 0.0228(11) Uani 1 1 d .
C13 C 0.2487(5) 0.0831(2) 0.1772(3) 0.0254(11) Uani 1 1 d .
C14 C 0.1521(5) 0.0429(3) 0.1586(3) 0.0292(12) Uani 1 1 d .
H14 H 0.1440 0.0084 0.1937 0.035 Uiso 1 1 calc R
C15 C 0.0672(5) 0.0540(3) 0.0874(3) 0.0350(14) Uani 1 1 d .
H15 H 0.0025 0.0269 0.0747 0.042 Uiso 1 1 calc R
C16 C 0.0786(5) 0.1048(3) 0.0357(4) 0.0366(14) Uani 1 1 d .
H16 H 0.0218 0.1123 -0.0120 0.044 Uiso 1 1 calc R
C17 C 0.1750(5) 0.1449(3) 0.0549(3) 0.0321(13) Uani 1 1 d .
H17 H 0.1818 0.1796 0.0198 0.038 Uiso 1 1 calc R
C18 C 0.3290(5) 0.0219(3) 0.2999(3) 0.0300(12) Uani 1 1 d .
H18A H 0.3127 -0.0164 0.2659 0.036 Uiso 1 1 calc R
H18B H 0.2649 0.0280 0.3318 0.036 Uiso 1 1 calc R
C19 C 0.4444(5) 0.0148(2) 0.3596(3) 0.0275(12) Uani 1 1 d .
H19A H 0.4367 -0.0189 0.4000 0.033 Uiso 1 1 calc R
H19B H 0.4616 0.0541 0.3911 0.033 Uiso 1 1 calc R
C20 C 0.5471(5) -0.0008(2) 0.3137(3) 0.0253(11) Uani 1 1 d .
H20A H 0.5234 -0.0353 0.2741 0.030 Uiso 1 1 calc R
H20B H 0.5634 0.0362 0.2811 0.030 Uiso 1 1 calc R
C21 C 0.6598(5) -0.0199(2) 0.3716(3) 0.0279(12) Uani 1 1 d .
H21A H 0.6435 -0.0541 0.4089 0.033 Uiso 1 1 calc R
H21B H 0.7176 -0.0350 0.3384 0.033 Uiso 1 1 calc R
C22 C 0.7935(4) 0.0228(2) 0.4889(3) 0.0209(10) Uani 1 1 d .
C23 C 0.8328(4) 0.0760(2) 0.5388(3) 0.0215(11) Uani 1 1 d .
C24 C 0.9207(5) 0.0664(2) 0.6094(3) 0.0253(11) Uani 1 1 d .
H24 H 0.9484 0.1011 0.6432 0.030 Uiso 1 1 calc R
C25 C 0.9679(5) 0.0064(3) 0.6305(3) 0.0276(12) Uani 1 1 d .
H25 H 1.0240 0.0007 0.6791 0.033 Uiso 1 1 calc R
C26 C 0.9303(5) -0.0446(3) 0.5782(3) 0.0285(12) Uani 1 1 d .
H26 H 0.9634 -0.0847 0.5905 0.034 Uiso 1 1 calc R
C27 C 0.8441(5) -0.0364(2) 0.5080(3) 0.0240(11) Uani 1 1 d .
H27 H 0.8197 -0.0710 0.4731 0.029 Uiso 1 1 calc R
C28 C 0.7937(4) 0.1427(2) 0.5121(3) 0.0218(11) Uani 1 1 d .
H28A H 0.8473 0.1729 0.5444 0.026 Uiso 1 1 calc R
H28B H 0.7995 0.1482 0.4527 0.026 Uiso 1 1 calc R
C29 C 0.6362(5) 0.1596(2) 0.6040(3) 0.0188(10) Uani 1 1 d .
C30 C 0.5152(5) 0.1710(2) 0.5893(3) 0.0197(11) Uani 1 1 d .
C31 C 0.4502(5) 0.1745(2) 0.6552(3) 0.0244(11) Uani 1 1 d .
H31 H 0.3688 0.1813 0.6452 0.029 Uiso 1 1 calc R
C32 C 0.5129(5) 0.1673(2) 0.7360(3) 0.0284(12) Uani 1 1 d .
H32 H 0.4727 0.1696 0.7819 0.034 Uiso 1 1 calc R
C33 C 0.6349(5) 0.1566(2) 0.7510(3) 0.0297(13) Uani 1 1 d .
H33 H 0.6739 0.1519 0.8065 0.036 Uiso 1 1 calc R
C34 C 0.6993(5) 0.1528(2) 0.6852(3) 0.0255(11) Uani 1 1 d .
H34 H 0.7807 0.1460 0.6951 0.031 Uiso 1 1 calc R
C35 C 0.5783(4) 0.1691(2) 0.4637(3) 0.0183(10) Uani 1 1 d .
C36 C 0.3589(5) 0.1848(2) 0.4578(3) 0.0229(11) Uani 1 1 d .
H36A H 0.3112 0.1504 0.4747 0.027 Uiso 1 1 calc R
H36B H 0.3570 0.1814 0.3972 0.027 Uiso 1 1 calc R
C37 C 0.3028(5) 0.2483(2) 0.4765(3) 0.0266(12) Uani 1 1 d .
H37A H 0.3064 0.2532 0.5372 0.032 Uiso 1 1 calc R
H37B H 0.3462 0.2832 0.4564 0.032 Uiso 1 1 calc R
C38 C 0.1739(5) 0.2497(3) 0.4321(3) 0.0318(13) Uani 1 1 d .
H38A H 0.1706 0.2423 0.3725 0.048 Uiso 1 1 calc R
H38B H 0.1401 0.2906 0.4405 0.048 Uiso 1 1 calc R
H38C H 0.1301 0.2170 0.4553 0.048 Uiso 1 1 calc R

loop_
_atom_site_aniso_label
_atom_site_aniso_U_11
_atom_site_aniso_U_22
_atom_site_aniso_U_33
_atom_site_aniso_U_23
_atom_site_aniso_U_13
_atom_site_aniso_U_12
Hg1 0.02806(12) 0.01660(10) 0.01311(10) -0.00071(6) 0.00668(8) -0.00055(8)
Hg2 0.03522(13) 0.01916(11) 0.02453(12) 0.00079(7) 0.00819(9) -0.00073(8)
Cl1 0.0405(8) 0.0347(7) 0.0242(7) -0.0018(5) 0.0090(6) 0.0071(6)
Cl2 0.0308(7) 0.0233(6) 0.0279(6) 0.0032(5) 0.0105(6) 0.0042(5)
Cl3 0.0655(10) 0.0182(6) 0.0354(8) 0.0012(5) -0.0017(7) -0.0050(7)
Cl4 0.0305(7) 0.0182(6) 0.0267(6) 0.0023(5) 0.0065(5) -0.0018(5)
O1 0.031(2) 0.0244(18) 0.0243(18) 0.0045(14) 0.0038(16) -0.0036(16)
O2 0.032(2) 0.0179(17) 0.0201(17) -0.0020(13) 0.0029(16) -0.0027(15)
N1 0.029(2) 0.0171(19) 0.0110(18) 0.0004(15) 0.0080(17) -0.0006(18)
N2 0.025(2) 0.019(2) 0.017(2) 0.0014(16) 0.0045(18) 0.0008(18)
N3 0.025(2) 0.019(2) 0.0104(19) -0.0005(15) 0.0026(17) -0.0011(17)
N4 0.027(2) 0.0130(19) 0.019(2) -0.0021(15) 0.0037(18) -0.0004(17)
C1 0.033(3) 0.031(3) 0.028(3) -0.002(2) 0.003(2) 0.007(2)
C2 0.027(3) 0.021(2) 0.024(3) 0.001(2) 0.011(2) 0.002(2)
C3 0.030(3) 0.019(2) 0.019(2) -0.0004(19) 0.005(2) 0.005(2)
C4 0.032(3) 0.018(2) 0.018(2) 0.0027(19) 0.008(2) 0.000(2)
C5 0.037(3) 0.015(2) 0.012(2) 0.0027(18) 0.008(2) -0.001(2)
C6 0.034(3) 0.027(3) 0.019(3) 0.006(2) 0.002(2) 0.001(2)
C7 0.045(4) 0.033(3) 0.011(2) -0.001(2) 0.004(2) -0.003(3)
C8 0.048(4) 0.029(3) 0.019(3) -0.003(2) 0.015(3) 0.004(3)
C9 0.036(3) 0.021(3) 0.022(3) 0.002(2) 0.012(2) 0.008(2)
C10 0.027(3) 0.015(2) 0.016(2) 0.0045(18) 0.006(2) -0.002(2)
C11 0.031(3) 0.021(3) 0.021(3) 0.001(2) 0.008(2) 0.005(2)
C12 0.023(3) 0.027(3) 0.019(2) -0.005(2) 0.006(2) 0.003(2)
C13 0.028(3) 0.030(3) 0.020(3) -0.009(2) 0.006(2) 0.003(2)
C14 0.031(3) 0.030(3) 0.028(3) -0.005(2) 0.010(2) -0.002(2)
C15 0.030(3) 0.046(3) 0.030(3) -0.014(3) 0.012(3) -0.006(3)
C16 0.031(3) 0.052(4) 0.026(3) -0.007(3) 0.001(3) 0.005(3)
C17 0.033(3) 0.038(3) 0.025(3) 0.001(2) 0.004(2) 0.008(3)
C18 0.031(3) 0.029(3) 0.029(3) 0.007(2) 0.005(2) -0.010(2)
C19 0.038(3) 0.024(3) 0.022(3) 0.004(2) 0.006(2) -0.012(2)
C20 0.038(3) 0.019(2) 0.018(2) -0.0025(19) 0.001(2) -0.006(2)
C21 0.037(3) 0.019(2) 0.027(3) -0.007(2) 0.003(2) -0.001(2)
C22 0.022(3) 0.024(3) 0.018(2) 0.001(2) 0.009(2) -0.003(2)
C23 0.021(3) 0.023(3) 0.022(3) 0.003(2) 0.006(2) 0.000(2)
C24 0.026(3) 0.027(3) 0.023(3) -0.002(2) 0.006(2) -0.005(2)
C25 0.024(3) 0.032(3) 0.027(3) 0.009(2) 0.004(2) 0.003(2)
C26 0.027(3) 0.027(3) 0.033(3) 0.007(2) 0.011(2) 0.007(2)
C27 0.030(3) 0.021(3) 0.024(3) -0.001(2) 0.013(2) -0.002(2)
C28 0.025(3) 0.020(2) 0.021(3) 0.001(2) 0.005(2) -0.002(2)
C29 0.029(3) 0.015(2) 0.012(2) -0.0010(18) 0.005(2) -0.001(2)
C30 0.038(3) 0.011(2) 0.012(2) -0.0012(17) 0.007(2) -0.002(2)
C31 0.035(3) 0.018(2) 0.023(3) -0.0028(19) 0.013(2) 0.001(2)
C32 0.045(4) 0.023(3) 0.020(3) -0.002(2) 0.013(2) 0.002(2)
C33 0.051(4) 0.026(3) 0.011(2) -0.002(2) 0.001(2) 0.003(3)
C34 0.035(3) 0.021(3) 0.020(3) -0.001(2) 0.003(2) 0.002(2)
C35 0.025(3) 0.012(2) 0.019(2) -0.0020(18) 0.006(2) -0.003(2)
C36 0.025(3) 0.024(3) 0.020(3) -0.001(2) 0.005(2) -0.002(2)
C37 0.035(3) 0.026(3) 0.021(3) 0.001(2) 0.008(2) 0.002(2)
C38 0.031(3) 0.039(3) 0.025(3) 0.006(2) 0.003(2) 0.004(3)

loop_
_atom_type_symbol
_atom_type_description
_atom_type_scat_dispersion_real
_atom_type_scat_dispersion_imag
_atom_type_scat_source
C C 0.0033 0.0016 'International Tables Vol C Tables 4.2.6.8 and 6.1.1.4'
H H 0.0000 0.0000 'International Tables Vol C Tables 4.2.6.8 and 6.1.1.4'
N N 0.0061 0.0033 'International Tables Vol C Tables 4.2.6.8 and 6.1.1.4'
O O 0.0106 0.0060 'International Tables Vol C Tables 4.2.6.8 and 6.1.1.4'
Cl Cl 0.1484 0.1585 'International Tables Vol C Tables 4.2.6.8 and 6.1.1.4'
Hg Hg -2.3894 9.2266 'International Tables Vol C Tables 4.2.6.8 and 6.1.1.4'

loop_
_geom_angle_atom_site_label_1
_geom_angle_atom_site_label_2
_geom_angle_atom_site_label_3
_geom_angle
C10 Hg1 C35 161.72(17)
C10 Hg1 Cl2 102.01(13)
C35 Hg1 Cl2 93.28(13)
C10 Hg1 Cl4 101.15(13)
C35 Hg1 Cl4 90.97(13)
Cl2 Hg1 Cl4 81.09(4)
Cl3 Hg2 Cl1 127.82(5)
Cl3 Hg2 Cl4 110.65(5)
Cl1 Hg2 Cl4 106.43(4)
Cl3 Hg2 Cl2 112.15(5)
Cl1 Hg2 Cl2 100.37(4)
Cl4 Hg2 Cl2 93.83(4)
Hg2 Cl2 Hg1 85.71(4)
Hg2 Cl4 Hg1 85.02(4)
C13 O1 C18 117.2(4)
C22 O2 C21 115.9(4)
C10 N1 C4 108.9(4)
C10 N1 C3 126.3(4)
C4 N1 C3 124.6(4)
C10 N2 C5 109.5(4)
C10 N2 C11 126.0(4)
C5 N2 C11 124.4(4)
C35 N3 C29 110.3(4)
C35 N3 C28 126.9(4)
C29 N3 C28 122.8(4)
C35 N4 C30 108.8(4)
C35 N4 C36 126.8(4)
C30 N4 C36 124.3(4)
C2 C1 H1A 109.5
C2 C1 H1B 109.5
H1A C1 H1B 109.5
C2 C1 H1C 109.5
H1A C1 H1C 109.5
H1B C1 H1C 109.5
C1 C2 C3 111.5(4)
C1 C2 H2A 109.3
C3 C2 H2A 109.3
C1 C2 H2B 109.3
C3 C2 H2B 109.3
H2A C2 H2B 108.0
N1 C3 C2 111.9(4)
N1 C3 H3A 109.2
C2 C3 H3A 109.2
N1 C3 H3B 109.2
C2 C3 H3B 109.2
H3A C3 H3B 107.9
C5 C4 N1 106.7(4)
C5 C4 C9 122.0(5)
N1 C4 C9 131.2(5)
C4 C5 N2 106.6(4)
C4 C5 C6 121.1(5)
N2 C5 C6 132.2(5)
C7 C6 C5 116.2(5)
C7 C6 H6 121.9
C5 C6 H6 121.9
C6 C7 C8 122.6(5)
C6 C7 H7 118.7
C8 C7 H7 118.7
C9 C8 C7 121.3(5)
C9 C8 H8 119.4
C7 C8 H8 119.4
C8 C9 C4 116.7(5)
C8 C9 H9 121.7
C4 C9 H9 121.7
N2 C10 N1 108.3(4)
N2 C10 Hg1 128.3(4)
N1 C10 Hg1 122.6(3)
N2 C11 C12 114.1(4)
N2 C11 H11A 108.7
C12 C11 H11A 108.7
N2 C11 H11B 108.7
C12 C11 H11B 108.7
H11A C11 H11B 107.6
C13 C12 C17 117.7(5)
C13 C12 C11 122.0(5)
C17 C12 C11 120.2(5)
O1 C13 C14 124.0(5)
O1 C13 C12 115.2(5)
C14 C13 C12 120.8(5)
C13 C14 C15 119.9(5)
C13 C14 H14 120.0
C15 C14 H14 120.0
C16 C15 C14 120.2(5)
C16 C15 H15 119.9
C14 C15 H15 119.9
C15 C16 C17 119.6(6)
C15 C16 H16 120.2
C17 C16 H16 120.2
C16 C17 C12 121.8(5)
C16 C17 H17 119.1
C12 C17 H17 119.1
O1 C18 C19 108.7(4)
O1 C18 H18A 109.9
C19 C18 H18A 109.9
O1 C18 H18B 109.9
C19 C18 H18B 109.9
H18A C18 H18B 108.3
C18 C19 C20 112.5(4)
C18 C19 H19A 109.1
C20 C19 H19A 109.1
C18 C19 H19B 109.1
C20 C19 H19B 109.1
H19A C19 H19B 107.8
C21 C20 C19 114.2(4)
C21 C20 H20A 108.7
C19 C20 H20A 108.7
C21 C20 H20B 108.7
C19 C20 H20B 108.7
H20A C20 H20B 107.6
O2 C21 C20 108.7(4)
O2 C21 H21A 109.9
C20 C21 H21A 109.9
O2 C21 H21B 109.9
C20 C21 H21B 109.9
H21A C21 H21B 108.3
O2 C22 C27 124.4(4)
O2 C22 C23 115.1(4)
C27 C22 C23 120.5(5)
C24 C23 C22 117.7(5)
C24 C23 C28 120.2(4)
C22 C23 C28 121.7(4)
C25 C24 C23 121.7(5)
C25 C24 H24 119.1
C23 C24 H24 119.1
C26 C25 C24 119.1(5)
C26 C25 H25 120.5
C24 C25 H25 120.5
C27 C26 C25 120.3(5)
C27 C26 H26 119.8
C25 C26 H26 119.8
C26 C27 C22 120.6(5)
C26 C27 H27 119.7
C22 C27 H27 119.7
N3 C28 C23 113.6(4)
N3 C28 H28A 108.8
C23 C28 H28A 108.8
N3 C28 H28B 108.8
C23 C28 H28B 108.8
H28A C28 H28B 107.7
C34 C29 C30 121.7(5)
C34 C29 N3 132.2(5)
C30 C29 N3 106.0(4)
C29 C30 C31 121.9(5)
C29 C30 N4 106.5(4)
C31 C30 N4 131.6(5)
C32 C31 C30 116.4(5)
C32 C31 H31 121.8
C30 C31 H31 121.8
C31 C32 C33 121.8(5)
C31 C32 H32 119.1
C33 C32 H32 119.1
C34 C33 C32 121.7(5)
C34 C33 H33 119.2
C32 C33 H33 119.2
C33 C34 C29 116.5(5)
C33 C34 H34 121.7
C29 C34 H34 121.7
N3 C35 N4 108.3(4)
N3 C35 Hg1 127.0(4)
N4 C35 Hg1 124.7(4)
N4 C36 C37 114.3(4)
N4 C36 H36A 108.7
C37 C36 H36A 108.7
N4 C36 H36B 108.7
C37 C36 H36B 108.7
H36A C36 H36B 107.6
C38 C37 C36 109.3(4)
C38 C37 H37A 109.8
C36 C37 H37A 109.8
C38 C37 H37B 109.8
C36 C37 H37B 109.8
H37A C37 H37B 108.3
C37 C38 H38A 109.5
C37 C38 H38B 109.5
H38A C38 H38B 109.5
C37 C38 H38C 109.5
H38A C38 H38C 109.5
H38B C38 H38C 109.5

loop_
_geom_bond_atom_site_label_1
_geom_bond_atom_site_label_2
_geom_bond_distance
Hg1 C10 2.096(5)
Hg1 C35 2.098(5)
Hg1 Cl2 2.8647(12)
Hg1 Cl4 2.9198(12)
Hg2 Cl3 2.3876(13)
Hg2 Cl1 2.4234(13)
Hg2 Cl4 2.5619(12)
Hg2 Cl2 2.5868(13)
O1 C13 1.377(6)
O1 C18 1.432(6)
O2 C22 1.374(6)
O2 C21 1.444(6)
N1 C10 1.356(6)
N1 C4 1.392(6)
N1 C3 1.456(6)
N2 C10 1.341(6)
N2 C5 1.393(6)
N2 C11 1.467(6)
N3 C35 1.329(6)
N3 C29 1.399(6)
N3 C28 1.488(6)
N4 C35 1.354(6)
N4 C30 1.409(6)
N4 C36 1.465(6)
C1 C2 1.504(7)
C1 H1A 0.9600
C1 H1B 0.9600
C1 H1C 0.9600
C2 C3 1.520(7)
C2 H2A 0.9700
C2 H2B 0.9700
C3 H3A 0.9700
C3 H3B 0.9700
C4 C5 1.389(7)
C4 C9 1.398(7)
C5 C6 1.400(7)
C6 C7 1.377(7)
C6 H6 0.9300
C7 C8 1.398(8)
C7 H7 0.9300
C8 C9 1.373(7)
C8 H8 0.9300
C9 H9 0.9300
C11 C12 1.504(7)
C11 H11A 0.9700
C11 H11B 0.9700
C12 C13 1.390(7)
C12 C17 1.392(7)
C13 C14 1.384(7)
C14 C15 1.388(8)
C14 H14 0.9300
C15 C16 1.368(8)
C15 H15 0.9300
C16 C17 1.380(8)
C16 H16 0.9300
C17 H17 0.9300
C18 C19 1.503(7)
C18 H18A 0.9700
C18 H18B 0.9700
C19 C20 1.523(7)
C19 H19A 0.9700
C19 H19B 0.9700
C20 C21 1.511(7)
C20 H20A 0.9700
C20 H20B 0.9700
C21 H21A 0.9700
C21 H21B 0.9700
C22 C27 1.382(7)
C22 C23 1.403(7)
C23 C24 1.396(7)
C23 C28 1.508(7)
C24 C25 1.389(7)
C24 H24 0.9300
C25 C26 1.383(8)
C25 H25 0.9300
C26 C27 1.377(7)
C26 H26 0.9300
C27 H27 0.9300
C28 H28A 0.9700
C28 H28B 0.9700
C29 C34 1.385(7)
C29 C30 1.388(7)
C30 C31 1.389(7)
C31 C32 1.379(7)
C31 H31 0.9300
C32 C33 1.396(8)
C32 H32 0.9300
C33 C34 1.384(7)
C33 H33 0.9300
C34 H34 0.9300
C36 C37 1.528(7)
C36 H36A 0.9700
C36 H36B 0.9700
C37 C38 1.528(7)
C37 H37A 0.9700
C37 H37B 0.9700
C38 H38A 0.9600
C38 H38B 0.9600
C38 H38C 0.9600

loop_
_geom_torsion_atom_site_label_1
_geom_torsion_atom_site_label_2
_geom_torsion_atom_site_label_3
_geom_torsion_atom_site_label_4
_geom_torsion
Cl3 Hg2 Cl2 Hg1 -144.20(4)
Cl1 Hg2 Cl2 Hg1 77.42(4)
Cl4 Hg2 Cl2 Hg1 -30.07(4)
C10 Hg1 Cl2 Hg2 -73.24(14)
C35 Hg1 Cl2 Hg2 116.83(13)
Cl4 Hg1 Cl2 Hg2 26.36(3)
Cl3 Hg2 Cl4 Hg1 144.88(5)
Cl1 Hg2 Cl4 Hg1 -72.52(4)
Cl2 Hg2 Cl4 Hg1 29.47(4)
C10 Hg1 Cl4 Hg2 73.92(13)
C35 Hg1 Cl4 Hg2 -119.83(13)
Cl2 Hg1 Cl4 Hg2 -26.66(3)
C10 N1 C3 C2 -103.3(5)
C4 N1 C3 C2 71.8(6)
C1 C2 C3 N1 172.3(4)
C10 N1 C4 C5 0.5(5)
C3 N1 C4 C5 -175.3(4)
C10 N1 C4 C9 -178.3(5)
C3 N1 C4 C9 5.9(8)
N1 C4 C5 N2 -0.8(5)
C9 C4 C5 N2 178.2(4)
N1 C4 C5 C6 -178.2(4)
C9 C4 C5 C6 0.8(7)
C10 N2 C5 C4 0.7(5)
C11 N2 C5 C4 176.2(4)
C10 N2 C5 C6 177.7(5)
C11 N2 C5 C6 -6.8(8)
C4 C5 C6 C7 -0.3(7)
N2 C5 C6 C7 -176.9(5)
C5 C6 C7 C8 0.2(8)
C6 C7 C8 C9 -0.6(8)
C7 C8 C9 C4 1.1(8)
C5 C4 C9 C8 -1.2(7)
N1 C4 C9 C8 177.5(5)
C5 N2 C10 N1 -0.4(5)
C11 N2 C10 N1 -175.8(4)
C5 N2 C10 Hg1 -170.9(3)
C11 N2 C10 Hg1 13.6(7)
C4 N1 C10 N2 -0.1(5)
C3 N1 C10 N2 175.7(4)
C4 N1 C10 Hg1 171.1(3)
C3 N1 C10 Hg1 -13.1(6)
C35 Hg1 C10 N2 96.0(7)
Cl2 Hg1 C10 N2 -50.1(4)
Cl4 Hg1 C10 N2 -133.3(4)
C35 Hg1 C10 N1 -73.3(7)
Cl2 Hg1 C10 N1 140.5(3)
Cl4 Hg1 C10 N1 57.4(4)
C10 N2 C11 C12 -124.5(5)
C5 N2 C11 C12 60.7(6)
N2 C11 C12 C13 63.9(6)
N2 C11 C12 C17 -117.8(5)
C18 O1 C13 C14 1.9(7)
C18 O1 C13 C12 -177.9(4)
C17 C12 C13 O1 -179.5(4)
C11 C12 C13 O1 -1.2(7)
C17 C12 C13 C14 0.7(7)
C11 C12 C13 C14 179.0(5)
O1 C13 C14 C15 -179.9(5)
C12 C13 C14 C15 -0.1(8)
C13 C14 C15 C16 -0.2(8)
C14 C15 C16 C17 0.0(8)
C15 C16 C17 C12 0.6(8)
C13 C12 C17 C16 -0.9(8)
C11 C12 C17 C16 -179.3(5)
C13 O1 C18 C19 168.3(4)
O1 C18 C19 C20 -64.6(6)
C18 C19 C20 C21 -169.6(4)
C22 O2 C21 C20 167.0(4)
C19 C20 C21 O2 -67.8(5)
C21 O2 C22 C27 4.7(7)
C21 O2 C22 C23 -176.8(4)
O2 C22 C23 C24 179.0(4)
C27 C22 C23 C24 -2.3(7)
O2 C22 C23 C28 -8.5(7)
C27 C22 C23 C28 170.1(4)
C22 C23 C24 C25 -0.4(7)
C28 C23 C24 C25 -172.9(5)
C23 C24 C25 C26 2.7(8)
C24 C25 C26 C27 -2.4(8)
C25 C26 C27 C22 -0.3(8)
O2 C22 C27 C26 -178.8(4)
C23 C22 C27 C26 2.7(7)
C35 N3 C28 C23 -114.0(5)
C29 N3 C28 C23 64.4(6)
C24 C23 C28 N3 -111.9(5)
C22 C23 C28 N3 75.9(6)
C35 N3 C29 C34 -177.7(5)
C28 N3 C29 C34 3.6(8)
C35 N3 C29 C30 2.1(5)
C28 N3 C29 C30 -176.5(4)
C34 C29 C30 C31 -1.8(7)
N3 C29 C30 C31 178.4(4)
C34 C29 C30 N4 178.8(4)
N3 C29 C30 N4 -1.1(5)
C35 N4 C30 C29 -0.3(5)
C36 N4 C30 C29 176.0(4)
C35 N4 C30 C31 -179.6(5)
C36 N4 C30 C31 -3.4(7)
C29 C30 C31 C32 1.3(7)
N4 C30 C31 C32 -179.4(5)
C30 C31 C32 C33 -0.5(7)
C31 C32 C33 C34 0.1(8)
C32 C33 C34 C29 -0.5(7)
C30 C29 C34 C33 1.3(7)
N3 C29 C34 C33 -178.9(5)
C29 N3 C35 N4 -2.3(5)
C28 N3 C35 N4 176.3(4)
C29 N3 C35 Hg1 177.4(3)
C28 N3 C35 Hg1 -4.0(7)
C30 N4 C35 N3 1.6(5)
C36 N4 C35 N3 -174.6(4)
C30 N4 C35 Hg1 -178.1(3)
C36 N4 C35 Hg1 5.7(6)
C10 Hg1 C35 N3 84.7(7)
Cl2 Hg1 C35 N3 -128.3(4)
Cl4 Hg1 C35 N3 -47.2(4)
C10 Hg1 C35 N4 -95.7(7)
Cl2 Hg1 C35 N4 51.3(4)
Cl4 Hg1 C35 N4 132.4(4)
C35 N4 C36 C37 -118.0(5)
C30 N4 C36 C37 66.5(6)
N4 C36 C37 C38 -177.0(4)
